data_1576958
loop_
_publ_author_name
'Sun, Rong'
'Huang, Hong'
'Xia, Ye'
'Liu, Youchao'
'Tao, Xingquan'
'Zhang, Jun-Long'
'Wang, Bing-Wu'
'Gao, Song'

_publ_section_title
;
 A molecular dual-center emitter for ratiometric optical thermometry.
;
_journal_issue 12
_journal_name_full 'Chemical science'
_journal_page_first 6079
_journal_page_last 6085
_journal_paper_doi 10.1039/d5sc09574c
_journal_volume 17
_journal_year 2026
_chemical_formula_moiety 'C32 H29 Gd N4 O12 Zn'
_chemical_formula_sum 'C32 H29 Gd N4 O12 Zn'
_chemical_formula_weight 884.21
_space_group_crystal_system monoclinic
_space_group_IT_number 14
_space_group_name_Hall '-P 2yn'
_space_group_name_H-M_alt 'P 1 21/n 1'
_atom_sites_solution_hydrogens geom
_atom_sites_solution_primary dual
_audit_creation_date 2025-11-11
_audit_creation_method
;
Olex2 1.5
(compiled 2025.07.13 svn.rb7424aed for OlexSys, GUI svn.r7314)
;
_audit_update_record
;
2025-11-16 deposited with the CCDC.	2026-01-26 downloaded from the CCDC.
;
_cell_angle_alpha 90
_cell_angle_beta 94.501(2)
_cell_angle_gamma 90
_cell_formula_units_Z 4
_cell_length_a 10.0973(3)
_cell_length_b 19.1846(4)
_cell_length_c 17.4270(4)
_cell_measurement_reflns_used 13324
_cell_measurement_temperature 180
_cell_measurement_theta_max 30.2080
_cell_measurement_theta_min 2.2460
_cell_volume 3365.42(14)
_computing_cell_refinement 'CrysAlisPro 1.171.39.33c (Rigaku OD, 2017)'
_computing_data_collection 'CrysAlisPro 1.171.39.33c (Rigaku OD, 2017)'
_computing_data_reduction 'CrysAlisPro 1.171.39.33c (Rigaku OD, 2017)'
_computing_molecular_graphics 'Olex2 1.5 (Dolomanov et al., 2009)'
_computing_publication_material 'Olex2 1.5 (Dolomanov et al., 2009)'
_computing_structure_refinement 'SHELXL 2013/2 (Sheldrick, 2015)'
_computing_structure_solution 'SHELXT 2018/2 (Sheldrick, 2018)'
_diffrn_ambient_environment N~2~
_diffrn_ambient_temperature 180
_diffrn_detector 'CCD plate'
_diffrn_measured_fraction_theta_full 0.999
_diffrn_measured_fraction_theta_max 0.885
_diffrn_measurement_details
;
List of Runs (angles in degrees, time in seconds):

  # Type    Start    End  Width  t~exp~   \w     \q     \k     \f   Frames
#--------------------------------------------------------------------------
  1  \w    -94.00 -36.00   0.50    0.50    --   -5.00 -57.00  60.00  116
  2  \w    -19.00  21.00   0.50    0.50    --   -5.00 -57.00  60.00   80
  3  \w    -35.00  -1.00   0.50    0.50    --    5.00  19.00  60.00   68
  4  \w     10.00  88.00   0.50    0.50    --    5.00  77.00-120.00  156
  5  \w     -4.00  35.00   0.50    0.50    --    5.00  38.00-180.00   78
  6  \w     52.00  92.00   0.50    0.50    --    5.00  38.00-180.00   80
  7  \w     36.00  61.00   0.50    0.50    --    5.00  19.00  60.00   50
;
_diffrn_measurement_device 'four-circle diffractometer'
_diffrn_measurement_device_type 'XtaLAB AFC12 (RINC): Kappa single'
_diffrn_measurement_method '\w scans'
_diffrn_orient_matrix_type 'CrysAlisPro convention (1999,Acta A55,543-557)'
_diffrn_orient_matrix_UB_11 0.0113014000
_diffrn_orient_matrix_UB_12 0.0223862000
_diffrn_orient_matrix_UB_13 -0.0312351000
_diffrn_orient_matrix_UB_21 -0.0134076000
_diffrn_orient_matrix_UB_22 -0.0279404000
_diffrn_orient_matrix_UB_23 -0.0260860000
_diffrn_orient_matrix_UB_31 -0.0682275000
_diffrn_orient_matrix_UB_32 0.0092446000
_diffrn_orient_matrix_UB_33 -0.0033380000
_diffrn_radiation_monochromator mirror
_diffrn_radiation_probe x-ray
_diffrn_radiation_type 'Mo K\a'
_diffrn_radiation_wavelength 0.71073
_diffrn_reflns_av_R_equivalents 0.0353
_diffrn_reflns_av_unetI/netI 0.0328
_diffrn_reflns_Laue_measured_fraction_full 0.999
_diffrn_reflns_Laue_measured_fraction_max 0.885
_diffrn_reflns_limit_h_max 14
_diffrn_reflns_limit_h_min -11
_diffrn_reflns_limit_k_max 26
_diffrn_reflns_limit_k_min -24
_diffrn_reflns_limit_l_max 22
_diffrn_reflns_limit_l_min -24
_diffrn_reflns_number 37144
_diffrn_reflns_point_group_measured_fraction_full 0.999
_diffrn_reflns_point_group_measured_fraction_max 0.885
_diffrn_reflns_theta_full 25.242
_diffrn_reflns_theta_max 30.069
_diffrn_reflns_theta_min 2.123
_diffrn_source 'Rotating-anode X-ray tube'
_diffrn_source_type 'Rigaku (Mo) X-ray Source'
_exptl_absorpt_coefficient_mu 2.735
_exptl_absorpt_correction_T_max 1.00000
_exptl_absorpt_correction_T_min 0.93836
_exptl_absorpt_correction_type multi-scan
_exptl_absorpt_process_details
;
CrysAlisPro 1.171.39.33c (Rigaku Oxford Diffraction, 2017)
Empirical absorption correction using spherical harmonics,
 implemented in SCALE3 ABSPACK scaling algorithm.
;
_exptl_crystal_colour 'clear light colourless'
_exptl_crystal_colour_lustre clear
_exptl_crystal_colour_modifier light
_exptl_crystal_colour_primary colourless
_exptl_crystal_density_diffrn 1.745
_exptl_crystal_description block
_exptl_crystal_F_000 1756
_exptl_crystal_size_max 0.3
_exptl_crystal_size_mid 0.2
_exptl_crystal_size_min 0.1
_refine_diff_density_max 0.755
_refine_diff_density_min -0.723
_refine_diff_density_rms 0.082
_refine_ls_extinction_method none
_refine_ls_goodness_of_fit_ref 1.108
_refine_ls_hydrogen_treatment constr
_refine_ls_matrix_type full
_refine_ls_number_parameters 483
_refine_ls_number_reflns 8751
_refine_ls_number_restraints 34
_refine_ls_restrained_S_all 1.121
_refine_ls_R_factor_all 0.0465
_refine_ls_R_factor_gt 0.0348
_refine_ls_shift/su_max 0.003
_refine_ls_shift/su_mean 0.000
_refine_ls_structure_factor_coef Fsqd
_refine_ls_weighting_details
;
 w=1/[\s^2^(Fo^2^)+(0.0126P)^2^+5.6206P]
 where P=(Fo^2^+2Fc^2^)/3
;
_refine_ls_weighting_scheme calc
_refine_ls_wR_factor_gt 0.0683
_refine_ls_wR_factor_ref 0.0716
_reflns_Friedel_coverage 0.000
_reflns_number_gt 7316
_reflns_number_total 8751
_reflns_threshold_expression 'I > 2\s(I)'
_cod_data_source_file d5sc09574c2.cif
_cod_data_source_block 1
_cod_database_code 1576958
_shelxl_version_number 2013-2
_chemical_oxdiff_usercomment 'xy L2IGd'
_shelx_space_group_comment
;
The symmetry employed for this shelxl refinement is uniquely defined
by the following loop, which should always be used as a source of
symmetry information in preference to the above space-group names.
They are only intended as comments.
;
_cell_oxdiff_angle_alpha 89.958(2)
_cell_oxdiff_angle_beta 94.476(2)
_cell_oxdiff_angle_gamma 89.935(2)
_cell_oxdiff_length_a 10.0997(2)
_cell_oxdiff_length_b 19.1824(5)
_cell_oxdiff_length_c 17.4243(5)
_cell_oxdiff_measurement_reflns_used 13324
_cell_oxdiff_volume 3365.42(15)
_olex2_refinement_description
;
1. Fixed Uiso
 At 1.2 times of:
  All C(H) groups
 At 1.5 times of:
  All C(H,H,H) groups
2. Restrained distances
 N00K-O1 \\sim N00K-O1A
 with sigma of 0.02
 N00F-C019 \\sim N00F-C0
 with sigma of 0.02
 N00G-C01D \\sim N00G-C1
 with sigma of 0.02
 C00J-C019 \\sim C00J-C0
 with sigma of 0.02
 C00L-C01D \\sim C00L-C1
 with sigma of 0.02
 C019-C01D \\sim C0-C1
 with sigma of 0.02
 N00F-C01D \\sim N00F-C1
 with sigma of 0.04
 N00G-C019 \\sim N00G-C0
 with sigma of 0.04
 C00J-C01D \\sim C00J-C1
 with sigma of 0.04
 C00L-C019 \\sim C00L-C0
 with sigma of 0.04
3. Uiso/Uaniso restraints and constraints
Uanis(C01A) \\sim Ueq: with sigma of 0.01 and sigma for terminal atoms of 0.01
Uanis(C01C) \\sim Ueq: with sigma of 0.01 and sigma for terminal atoms of 0.01
Uanis(C01D) \\sim Ueq: with sigma of 0.01 and sigma for terminal atoms of 0.02
Uanis(C019) \\sim Ueq: with sigma of 0.01 and sigma for terminal atoms of 0.02
4. Others
 Sof(O1A)=1-FVAR(1)
 Sof(O1)=FVAR(1)
 Sof(C1)=Sof(H1)=Sof(C0)=Sof(H0)=1-FVAR(2)
 Sof(C019)=Sof(H019)=Sof(C01D)=Sof(H01M)=FVAR(2)
5.a Ternary CH refined with riding coordinates:
 C019(H019), C01D(H01M), C1(H1), C0(H0)
5.b Aromatic/amide H refined with riding coordinates:
 C00M(H00M), C00N(H00N), C00O(H00O), C00U(H00U), C00V(H00V), C00X(H00X),
 C00Y(H00Y), C00Z(H00Z), C010(H010), C014(H014), C015(H015), C016(H016),
 C017(H017), C018(H018), C01A(H01J), C01B(H01K), C01C(H01L), C01E(H01N)
5.c Idealised Me refined as rotating group:
 C011(H01A,H01B,H01C), C012(H01D,H01E,H01F), C013(H01G,H01H,H01I)
;
_olex2_submission_special_instructions 'No special instructions were received'
_oxdiff_exptl_absorpt_empirical_details
;
Empirical correction (ABSPACK) includes:
- Absorption correction using spherical harmonics
- Frame scaling
;
_oxdiff_exptl_absorpt_empirical_full_max 1.078
_oxdiff_exptl_absorpt_empirical_full_min 0.915

loop_
_space_group_symop_operation_xyz
'x, y, z'
'-x+1/2, y+1/2, -z+1/2'
'-x, -y, -z'
'x-1/2, -y-1/2, z-1/2'

loop_
_atom_site_label
_atom_site_type_symbol
_atom_site_fract_x
_atom_site_fract_y
_atom_site_fract_z
_atom_site_U_iso_or_equiv
_atom_site_adp_type
_atom_site_occupancy
_atom_site_site_symmetry_order
_atom_site_calc_flag
_atom_site_refinement_flags_posn
_atom_site_refinement_flags_adp
_atom_site_refinement_flags_occupancy
_atom_site_disorder_assembly
_atom_site_disorder_group
Gd01 Gd 0.77519(2) 0.51097(2) 0.22174(2) 0.03454(5) Uani 1 1 d . . . . .
Zn02 Zn 0.72427(4) 0.41944(2) 0.38095(2) 0.03170(8) Uani 1 1 d . . . . .
O003 O 0.8400(2) 0.41263(12) 0.29187(13) 0.0417(6) Uani 1 1 d . . . . .
O004 O 0.5321(2) 0.55731(12) 0.19961(13) 0.0422(5) Uani 1 1 d . . . . .
O005 O 0.6109(2) 0.46549(12) 0.29599(13) 0.0396(5) Uani 1 1 d . . . . .
O006 O 0.7989(3) 0.49785(12) 0.44427(13) 0.0447(6) Uani 1 1 d . . . . .
O007 O 0.7740(3) 0.63941(12) 0.19692(14) 0.0453(6) Uani 1 1 d . . . . .
O008 O 0.8410(3) 0.55944(13) 0.34053(13) 0.0513(7) Uani 1 1 d . . . . .
O009 O 0.9851(2) 0.44266(12) 0.18460(13) 0.0424(6) Uani 1 1 d . . . . .
O00A O 0.9644(2) 0.58862(13) 0.19751(14) 0.0459(6) Uani 1 1 d . . . . .
O00B O 0.7647(3) 0.52901(13) 0.08203(14) 0.0526(7) Uani 1 1 d . . . . .
O00C O 0.6860(3) 0.43179(14) 0.11901(17) 0.0582(7) Uani 1 1 d . . . . .
N00D N 0.8987(3) 0.64454(16) 0.19196(15) 0.0438(7) Uani 1 1 d . . . . .
O00E O 0.9514(3) 0.70078(14) 0.18166(16) 0.0655(8) Uani 1 1 d . . . . .
N00F N 0.7988(3) 0.32878(14) 0.42366(17) 0.0418(7) Uani 1 1 d D . . . .
N00G N 0.5610(3) 0.38580(14) 0.43038(16) 0.0383(6) Uani 1 1 d D . . . .
C00H C 0.9521(3) 0.37664(16) 0.29321(17) 0.0327(6) Uani 1 1 d . . . . .
C00I C 0.9912(3) 0.32480(16) 0.34773(18) 0.0337(7) Uani 1 1 d . . . . .
C00J C 0.7809(3) 0.24912(17) 0.53524(19) 0.0368(7) Uani 1 1 d D . . . .
N00K N 0.7145(4) 0.47016(17) 0.0639(2) 0.0607(9) Uani 1 1 d D . . . .
C00L C 0.4915(3) 0.30154(17) 0.53320(19) 0.0365(7) Uani 1 1 d D . . . .
C00M C 0.7915(3) 0.17920(18) 0.52023(19) 0.0398(8) Uani 1 1 d . . . . .
H00M H 0.7447 0.1600 0.4758 0.048 Uiso 1 1 calc R U . . .
C00N C 0.9077(3) 0.30028(17) 0.4062(2) 0.0404(8) Uani 1 1 d . . . . .
H00N H 0.9360 0.2596 0.4340 0.048 Uiso 1 1 calc R U . . .
C00O C 1.1138(3) 0.29184(17) 0.34270(19) 0.0395(7) Uani 1 1 d . . . . .
H00O H 1.1419 0.2579 0.3801 0.047 Uiso 1 1 calc R U . . .
C00P C 0.4049(3) 0.46346(17) 0.35980(19) 0.0360(7) Uani 1 1 d . . . . .
C00Q C 1.0352(3) 0.39096(17) 0.23384(18) 0.0371(7) Uani 1 1 d . . . . .
C00R C 0.4887(3) 0.48705(16) 0.30361(18) 0.0337(6) Uani 1 1 d . . . . .
C00S C 0.8431(4) 0.55119(19) 0.41194(19) 0.0420(8) Uani 1 1 d . . . . .
C00T C 0.4374(3) 0.53748(17) 0.24997(18) 0.0362(7) Uani 1 1 d . . . . .
C00U C 0.2761(3) 0.49126(19) 0.3599(2) 0.0442(8) Uani 1 1 d . . . . .
H00U H 0.2199 0.4760 0.3978 0.053 Uiso 1 1 calc R U . . .
C00V C 0.2298(4) 0.53989(19) 0.3068(2) 0.0458(8) Uani 1 1 d . . . . .
H00V H 0.1420 0.5575 0.3078 0.055 Uiso 1 1 calc R U . . .
C00X C 0.3111(4) 0.56365(18) 0.2511(2) 0.0441(8) Uani 1 1 d . . . . .
H00X H 0.2793 0.5975 0.2143 0.053 Uiso 1 1 calc R U . . .
C00Y C 1.1945(4) 0.3072(2) 0.2853(2) 0.0491(9) Uani 1 1 d . . . . .
H00Y H 1.2776 0.2842 0.2834 0.059 Uiso 1 1 calc R U . . .
C00Z C 0.4445(3) 0.4109(2) 0.4175(2) 0.0464(9) Uani 1 1 d . . . . .
H00Z H 0.3778 0.3939 0.4481 0.056 Uiso 1 1 calc R U . . .
C010 C 1.1538(4) 0.3567(2) 0.2296(2) 0.0476(9) Uani 1 1 d . . . . .
H010 H 1.2080 0.3666 0.1888 0.057 Uiso 1 1 calc R U . . .
C011 C 0.9030(5) 0.6068(2) 0.4631(2) 0.0601(11) Uani 1 1 d . . . . .
H01A H 0.8413 0.6192 0.5016 0.090 Uiso 1 1 calc R U . . .
H01B H 0.9208 0.6480 0.4323 0.090 Uiso 1 1 calc R U . . .
H01C H 0.9864 0.5899 0.4891 0.090 Uiso 1 1 calc R U . . .
C012 C 0.4906(4) 0.6107(2) 0.1446(2) 0.0602(11) Uani 1 1 d . . . . .
H01D H 0.4718 0.6538 0.1719 0.090 Uiso 1 1 calc R U . . .
H01E H 0.4103 0.5954 0.1140 0.090 Uiso 1 1 calc R U . . .
H01F H 0.5616 0.6192 0.1105 0.090 Uiso 1 1 calc R U . . .
C013 C 1.0603(4) 0.4569(2) 0.1182(2) 0.0552(10) Uani 1 1 d . . . . .
H01G H 1.0185 0.4955 0.0884 0.083 Uiso 1 1 calc R U . . .
H01H H 1.0612 0.4152 0.0858 0.083 Uiso 1 1 calc R U . . .
H01I H 1.1516 0.4697 0.1359 0.083 Uiso 1 1 calc R U . . .
C014 C 0.8465(4) 0.2752(2) 0.6001(2) 0.0581(11) Uani 1 1 d . . . . .
H014 H 0.8378 0.3233 0.6115 0.070 Uiso 1 1 calc R U . . .
C015 C 0.4132(4) 0.2492(2) 0.5019(3) 0.0586(11) Uani 1 1 d . . . . .
H015 H 0.4238 0.2342 0.4508 0.070 Uiso 1 1 calc R U . . .
C016 C 0.8697(4) 0.1362(2) 0.5692(3) 0.0627(13) Uani 1 1 d . . . . .
H016 H 0.8775 0.0879 0.5587 0.075 Uiso 1 1 calc R U . . .
C017 C 0.4750(4) 0.3228(2) 0.6073(3) 0.0607(11) Uani 1 1 d . . . . .
H017 H 0.5270 0.3598 0.6302 0.073 Uiso 1 1 calc R U . . .
C018 C 0.9228(5) 0.2351(4) 0.6484(2) 0.0779(17) Uani 1 1 d . . . . .
H018 H 0.9678 0.2553 0.6929 0.094 Uiso 1 1 calc R U . . .
C019 C 0.7013(5) 0.2885(2) 0.4684(3) 0.0283(12) Uani 0.692(10) 1 d D U P A 1
H019 H 0.6525 0.2541 0.4336 0.034 Uiso 0.692(10) 1 calc R U P A 1
C01A C 0.9367(4) 0.1660(4) 0.6345(3) 0.0757(16) Uani 1 1 d . U . . .
H01J H 0.9916 0.1380 0.6688 0.091 Uiso 1 1 calc R U . . .
C01B C 0.3202(5) 0.2180(2) 0.5427(4) 0.0817(17) Uani 1 1 d . . . . .
H01K H 0.2648 0.1828 0.5192 0.098 Uiso 1 1 calc R U . . .
C01C C 0.3061(5) 0.2362(4) 0.6145(4) 0.0908(19) Uani 1 1 d . U . . .
H01L H 0.2437 0.2120 0.6426 0.109 Uiso 1 1 calc R U . . .
C01D C 0.6012(4) 0.3420(3) 0.4978(3) 0.0311(12) Uani 0.692(10) 1 d D U P A 1
H01M H 0.6483 0.3717 0.5384 0.037 Uiso 0.692(10) 1 calc R U P A 1
C01E C 0.3784(6) 0.2884(4) 0.6490(3) 0.092(2) Uani 1 1 d . . . . .
H01N H 0.3649 0.3018 0.7003 0.111 Uiso 1 1 calc R U . . .
O1 O 0.708(4) 0.4517(5) -0.0044(5) 0.081(5) Uani 0.77(7) 1 d D . P B 1
O1A O 0.644(7) 0.454(2) 0.006(2) 0.077(9) Uani 0.23(7) 1 d D . P B 2
C1 C 0.5905(9) 0.3117(6) 0.4678(6) 0.029(3) Uani 0.308(10) 1 d D . P A 2
H1 H 0.5784 0.2740 0.4283 0.034 Uiso 0.308(10) 1 calc R U P A 2
C0 C 0.7373(9) 0.3168(5) 0.4997(6) 0.029(3) Uani 0.308(10) 1 d D . P A 2
H0 H 0.7532 0.3568 0.5361 0.035 Uiso 0.308(10) 1 calc R U P A 2

loop_
_atom_site_aniso_label
_atom_site_aniso_U_11
_atom_site_aniso_U_22
_atom_site_aniso_U_33
_atom_site_aniso_U_23
_atom_site_aniso_U_13
_atom_site_aniso_U_12
Gd01 0.04070(9) 0.03372(8) 0.02998(8) 0.00498(6) 0.00768(6) -0.00456(7)
Zn02 0.02943(18) 0.03193(18) 0.03500(19) 0.00744(14) 0.01043(14) -0.00068(14)
O003 0.0398(13) 0.0452(13) 0.0430(13) 0.0114(10) 0.0205(10) 0.0083(10)
O004 0.0463(14) 0.0419(13) 0.0381(13) 0.0109(10) 0.0017(10) 0.0007(11)
O005 0.0333(12) 0.0445(13) 0.0418(13) 0.0148(10) 0.0076(10) 0.0035(10)
O006 0.0518(15) 0.0487(14) 0.0341(12) 0.0039(10) 0.0063(10) -0.0178(11)
O007 0.0558(17) 0.0398(13) 0.0399(13) 0.0019(10) 0.0007(11) -0.0007(11)
O008 0.0727(19) 0.0492(14) 0.0327(13) 0.0036(11) 0.0084(12) -0.0201(13)
O009 0.0480(14) 0.0473(13) 0.0347(12) 0.0068(10) 0.0202(10) 0.0021(11)
O00A 0.0454(14) 0.0498(15) 0.0430(14) 0.0093(11) 0.0060(11) -0.0064(12)
O00B 0.080(2) 0.0416(14) 0.0356(13) -0.0002(10) 0.0017(13) -0.0122(13)
O00C 0.0706(19) 0.0435(15) 0.0598(17) -0.0028(13) -0.0005(14) -0.0165(13)
N00D 0.062(2) 0.0458(17) 0.0225(13) 0.0054(12) -0.0024(13) -0.0153(15)
O00E 0.089(2) 0.0487(16) 0.0561(17) 0.0152(13) -0.0116(15) -0.0332(15)
N00F 0.0430(16) 0.0387(15) 0.0465(16) 0.0174(12) 0.0221(13) 0.0101(12)
N00G 0.0288(14) 0.0432(15) 0.0435(16) 0.0138(12) 0.0063(11) -0.0052(12)
C00H 0.0341(17) 0.0329(15) 0.0321(16) -0.0021(12) 0.0100(13) -0.0031(13)
C00I 0.0338(17) 0.0334(16) 0.0353(16) -0.0012(13) 0.0118(13) -0.0028(13)
C00J 0.0345(17) 0.0411(17) 0.0374(17) 0.0087(14) 0.0191(14) 0.0041(14)
N00K 0.091(3) 0.0453(19) 0.0439(19) -0.0029(15) -0.0063(18) -0.0046(18)
C00L 0.0294(16) 0.0410(17) 0.0401(18) 0.0132(14) 0.0080(13) -0.0043(13)
C00M 0.0411(19) 0.0458(19) 0.0346(17) -0.0043(14) 0.0160(14) -0.0044(15)
C00N 0.0416(19) 0.0349(17) 0.0470(19) 0.0117(14) 0.0185(15) 0.0088(14)
C00O 0.0412(19) 0.0392(17) 0.0397(18) 0.0018(14) 0.0135(14) 0.0015(14)
C00P 0.0298(16) 0.0385(16) 0.0394(17) 0.0040(14) 0.0015(13) -0.0036(13)
C00Q 0.0397(18) 0.0376(17) 0.0358(17) 0.0003(13) 0.0141(14) -0.0032(14)
C00R 0.0308(16) 0.0336(15) 0.0365(16) -0.0005(13) 0.0011(12) -0.0025(13)
C00S 0.0424(19) 0.0473(19) 0.0368(18) 0.0028(15) 0.0072(14) -0.0122(16)
C00T 0.0385(18) 0.0331(16) 0.0365(17) 0.0008(13) -0.0009(13) -0.0033(13)
C00U 0.0340(18) 0.051(2) 0.048(2) 0.0009(16) 0.0047(15) 0.0003(15)
C00V 0.0333(18) 0.0453(19) 0.058(2) -0.0015(17) -0.0031(16) 0.0014(15)
C00X 0.043(2) 0.0395(18) 0.047(2) 0.0016(15) -0.0089(16) 0.0006(15)
C00Y 0.040(2) 0.057(2) 0.053(2) 0.0029(17) 0.0202(17) 0.0085(17)
C00Z 0.0299(17) 0.060(2) 0.050(2) 0.0198(17) 0.0088(15) -0.0061(16)
C010 0.046(2) 0.058(2) 0.0420(19) 0.0050(16) 0.0240(16) 0.0049(17)
C011 0.078(3) 0.063(2) 0.040(2) -0.0007(18) 0.0054(19) -0.034(2)
C012 0.062(3) 0.066(3) 0.051(2) 0.028(2) -0.0064(19) 0.000(2)
C013 0.060(3) 0.070(3) 0.039(2) 0.0136(18) 0.0279(18) 0.006(2)
C014 0.058(3) 0.063(3) 0.057(3) -0.022(2) 0.029(2) -0.027(2)
C015 0.039(2) 0.062(3) 0.075(3) -0.026(2) 0.0122(19) -0.0037(18)
C016 0.067(3) 0.043(2) 0.084(3) 0.018(2) 0.050(3) 0.0202(19)
C017 0.060(3) 0.057(2) 0.064(3) -0.022(2) -0.005(2) 0.011(2)
C018 0.043(3) 0.157(6) 0.034(2) -0.012(3) 0.0098(18) -0.034(3)
C019 0.033(2) 0.027(2) 0.026(2) -0.0003(19) 0.0103(18) -0.0059(19)
C01A 0.037(2) 0.143(5) 0.050(3) 0.048(3) 0.0173(19) 0.025(3)
C01B 0.045(3) 0.048(2) 0.153(6) 0.019(3) 0.016(3) -0.010(2)
C01C 0.058(3) 0.113(4) 0.106(4) 0.059(4) 0.032(3) 0.006(3)
C01D 0.032(2) 0.031(3) 0.032(3) -0.001(2) 0.0097(19) -0.0058(19)
C01E 0.088(4) 0.158(6) 0.035(2) 0.012(3) 0.030(2) 0.062(4)
O1 0.130(15) 0.071(3) 0.040(3) -0.018(2) -0.004(3) -0.020(5)
O1A 0.10(2) 0.092(14) 0.044(10) -0.018(9) 0.013(15) -0.030(15)
C1 0.027(5) 0.030(6) 0.029(6) -0.003(4) 0.008(4) -0.003(4)
C0 0.040(6) 0.029(6) 0.020(5) -0.002(4) 0.013(4) -0.005(4)

loop_
_atom_type_symbol
_atom_type_description
_atom_type_scat_dispersion_real
_atom_type_scat_dispersion_imag
_atom_type_scat_source
C C 0.0033 0.0016 'International Tables Vol C Tables 4.2.6.8 and 6.1.1.4'
H H 0.0000 0.0000 'International Tables Vol C Tables 4.2.6.8 and 6.1.1.4'
Gd Gd -0.1653 3.9035 'International Tables Vol C Tables 4.2.6.8 and 6.1.1.4'
N N 0.0061 0.0033 'International Tables Vol C Tables 4.2.6.8 and 6.1.1.4'
O O 0.0106 0.0060 'International Tables Vol C Tables 4.2.6.8 and 6.1.1.4'
Zn Zn 0.2839 1.4301 'International Tables Vol C Tables 4.2.6.8 and 6.1.1.4'

loop_
_geom_angle_atom_site_label_1
_geom_angle_atom_site_label_2
_geom_angle_atom_site_label_3
_geom_angle
_geom_angle_site_symmetry_1
_geom_angle_site_symmetry_3
_geom_angle_publ_flag
O003 Gd01 Zn02 36.14(5) . . ?
O003 Gd01 O004 125.40(7) . . ?
O003 Gd01 O005 65.74(8) . . ?
O003 Gd01 O007 153.08(9) . . ?
O003 Gd01 O008 78.82(9) . . ?
O003 Gd01 O009 61.40(7) . . ?
O003 Gd01 O00A 112.90(8) . . ?
O003 Gd01 O00B 128.87(8) . . ?
O003 Gd01 O00C 87.32(9) . . ?
O003 Gd01 N00D 134.71(9) . . ?
O003 Gd01 N00K 108.25(9) . . ?
O004 Gd01 Zn02 95.57(5) . . ?
O004 Gd01 O009 154.78(8) . . ?
O004 Gd01 N00D 94.87(8) . . ?
O004 Gd01 N00K 79.88(10) . . ?
O005 Gd01 Zn02 35.93(5) . . ?
O005 Gd01 O004 60.78(7) . . ?
O005 Gd01 O007 117.83(8) . . ?
O005 Gd01 O009 124.80(7) . . ?
O005 Gd01 O00A 154.34(8) . . ?
O005 Gd01 O00B 128.41(9) . . ?
O005 Gd01 O00C 86.43(9) . . ?
O005 Gd01 N00D 139.02(9) . . ?
O005 Gd01 N00K 108.58(10) . . ?
O007 Gd01 Zn02 131.23(6) . . ?
O007 Gd01 O004 69.34(8) . . ?
O007 Gd01 O009 116.34(8) . . ?
O007 Gd01 N00D 25.77(9) . . ?
O007 Gd01 N00K 96.02(9) . . ?
O008 Gd01 Zn02 61.55(6) . . ?
O008 Gd01 O004 101.27(9) . . ?
O008 Gd01 O005 79.77(9) . . ?
O008 Gd01 O007 75.90(8) . . ?
O008 Gd01 O009 103.94(9) . . ?
O008 Gd01 O00A 74.99(8) . . ?
O008 Gd01 O00B 144.75(8) . . ?
O008 Gd01 O00C 163.50(9) . . ?
O008 Gd01 N00D 73.13(8) . . ?
O008 Gd01 N00K 170.62(9) . . ?
O009 Gd01 Zn02 97.01(5) . . ?
O009 Gd01 N00D 91.71(9) . . ?
O009 Gd01 N00K 75.13(10) . . ?
O00A Gd01 Zn02 128.58(6) . . ?
O00A Gd01 O004 119.82(8) . . ?
O00A Gd01 O007 51.21(9) . . ?
O00A Gd01 O009 67.01(8) . . ?
O00A Gd01 N00D 25.45(9) . . ?
O00A Gd01 N00K 96.28(10) . . ?
O00B Gd01 Zn02 153.71(6) . . ?
O00B Gd01 O004 80.70(9) . . ?
O00B Gd01 O007 71.95(8) . . ?
O00B Gd01 O009 78.35(9) . . ?
O00B Gd01 O00A 73.79(9) . . ?
O00B Gd01 O00C 51.75(9) . . ?
O00B Gd01 N00D 71.64(8) . . ?
O00B Gd01 N00K 25.95(9) . . ?
O00C Gd01 Zn02 101.95(7) . . ?
O00C Gd01 O004 79.45(9) . . ?
O00C Gd01 O007 119.02(9) . . ?
O00C Gd01 O009 76.61(9) . . ?
O00C Gd01 O00A 119.22(9) . . ?
O00C Gd01 N00D 123.35(8) . . ?
O00C Gd01 N00K 25.84(9) . . ?
N00D Gd01 Zn02 134.63(5) . . ?
N00K Gd01 Zn02 127.77(7) . . ?
N00K Gd01 N00D 97.52(9) . . ?
O003 Zn02 Gd01 42.53(6) . . ?
O003 Zn02 N00G 147.79(11) . . ?
O005 Zn02 Gd01 43.48(6) . . ?
O005 Zn02 O003 77.99(9) . . ?
O005 Zn02 N00F 145.97(12) . . ?
O005 Zn02 N00G 91.03(10) . . ?
O006 Zn02 Gd01 89.25(7) . . ?
O006 Zn02 O003 105.06(10) . . ?
O006 Zn02 O005 104.31(10) . . ?
O006 Zn02 N00F 109.60(12) . . ?
O006 Zn02 N00G 106.98(11) . . ?
N00F Zn02 Gd01 132.86(8) . . ?
N00F Zn02 O003 90.37(10) . . ?
N00F Zn02 N00G 81.98(11) . . ?
N00G Zn02 Gd01 134.50(8) . . ?
Zn02 O003 Gd01 101.33(9) . . ?
C00H O003 Gd01 129.80(18) . . ?
C00H O003 Zn02 124.44(19) . . ?
C00T O004 Gd01 119.68(18) . . ?
C00T O004 C012 115.6(3) . . ?
C012 O004 Gd01 124.1(2) . . ?
Zn02 O005 Gd01 100.59(9) . . ?
C00R O005 Gd01 130.23(19) . . ?
C00R O005 Zn02 123.3(2) . . ?
C00S O006 Zn02 119.9(2) . . ?
N00D O007 Gd01 95.54(19) . . ?
C00S O008 Gd01 144.8(2) . . ?
C00Q O009 Gd01 118.04(17) . . ?
C00Q O009 C013 116.1(3) . . ?
C013 O009 Gd01 125.8(2) . . ?
N00D O00A Gd01 96.68(19) . . ?
N00K O00B Gd01 96.2(2) . . ?
N00K O00C Gd01 95.8(2) . . ?
O007 N00D Gd01 58.68(16) . . ?
O00A N00D Gd01 57.87(16) . . ?
O00A N00D O007 116.5(3) . . ?
O00E N00D Gd01 178.2(2) . . ?
O00E N00D O007 121.5(3) . . ?
O00E N00D O00A 122.0(3) . . ?
C00N N00F Zn02 125.5(2) . . ?
C00N N00F C019 120.5(3) . . ?
C00N N00F C0 123.8(4) . . ?
C019 N00F Zn02 113.1(2) . . ?
C0 N00F Zn02 106.6(4) . . ?
C00Z N00G Zn02 125.1(2) . . ?
C00Z N00G C01D 123.3(3) . . ?
C00Z N00G C1 123.7(4) . . ?
C01D N00G Zn02 109.7(2) . . ?
C1 N00G Zn02 109.2(3) . . ?
O003 C00H C00I 125.0(3) . . ?
O003 C00H C00Q 116.3(3) . . ?
C00Q C00H C00I 118.7(3) . . ?
C00H C00I C00N 123.7(3) . . ?
C00O C00I C00H 118.6(3) . . ?
C00O C00I C00N 117.6(3) . . ?
C00M C00J C019 112.0(3) . . ?
C00M C00J C0 142.9(5) . . ?
C014 C00J C00M 118.6(4) . . ?
C014 C00J C019 129.2(4) . . ?
C014 C00J C0 97.7(5) . . ?
O00B N00K Gd01 57.87(17) . . ?
O00C N00K Gd01 58.32(18) . . ?
O00C N00K O00B 116.1(3) . . ?
O1 N00K Gd01 170.8(17) . . ?
O1 N00K O00B 119.1(10) . . ?
O1 N00K O00C 124.5(9) . . ?
O1A N00K Gd01 157(4) . . ?
O1A N00K O00B 129.0(17) . . ?
O1A N00K O00C 109(2) . . ?
C015 C00L C017 118.9(3) . . ?
C015 C00L C01D 129.1(4) . . ?
C015 C00L C1 100.5(5) . . ?
C017 C00L C01D 112.0(4) . . ?
C017 C00L C1 140.1(5) . . ?
C00J C00M H00M 119.6 . . ?
C00J C00M C016 120.8(4) . . ?
C016 C00M H00M 119.6 . . ?
N00F C00N C00I 125.7(3) . . ?
N00F C00N H00N 117.2 . . ?
C00I C00N H00N 117.2 . . ?
C00I C00O H00O 119.0 . . ?
C00Y C00O C00I 121.9(3) . . ?
C00Y C00O H00O 119.0 . . ?
C00R C00P C00Z 123.4(3) . . ?
C00U C00P C00R 118.8(3) . . ?
C00U C00P C00Z 117.7(3) . . ?
O009 C00Q C00H 112.7(3) . . ?
C010 C00Q O009 126.1(3) . . ?
C010 C00Q C00H 121.2(3) . . ?
O005 C00R C00P 125.7(3) . . ?
O005 C00R C00T 116.4(3) . . ?
C00T C00R C00P 117.9(3) . . ?
O006 C00S C011 117.0(3) . . ?
O008 C00S O006 124.4(3) . . ?
O008 C00S C011 118.6(3) . . ?
O004 C00T C00R 111.6(3) . . ?
C00X C00T O004 126.2(3) . . ?
C00X C00T C00R 122.2(3) . . ?
C00P C00U H00U 119.2 . . ?
C00V C00U C00P 121.6(3) . . ?
C00V C00U H00U 119.2 . . ?
C00U C00V H00V 119.9 . . ?
C00U C00V C00X 120.3(3) . . ?
C00X C00V H00V 119.9 . . ?
C00T C00X C00V 119.2(3) . . ?
C00T C00X H00X 120.4 . . ?
C00V C00X H00X 120.4 . . ?
C00O C00Y H00Y 120.2 . . ?
C00O C00Y C010 119.5(3) . . ?
C010 C00Y H00Y 120.2 . . ?
N00G C00Z C00P 125.7(3) . . ?
N00G C00Z H00Z 117.2 . . ?
C00P C00Z H00Z 117.2 . . ?
C00Q C010 C00Y 119.9(3) . . ?
C00Q C010 H010 120.0 . . ?
C00Y C010 H010 120.0 . . ?
C00S C011 H01A 109.5 . . ?
C00S C011 H01B 109.5 . . ?
C00S C011 H01C 109.5 . . ?
H01A C011 H01B 109.5 . . ?
H01A C011 H01C 109.5 . . ?
H01B C011 H01C 109.5 . . ?
O004 C012 H01D 109.5 . . ?
O004 C012 H01E 109.5 . . ?
O004 C012 H01F 109.5 . . ?
H01D C012 H01E 109.5 . . ?
H01D C012 H01F 109.5 . . ?
H01E C012 H01F 109.5 . . ?
O009 C013 H01G 109.5 . . ?
O009 C013 H01H 109.5 . . ?
O009 C013 H01I 109.5 . . ?
H01G C013 H01H 109.5 . . ?
H01G C013 H01I 109.5 . . ?
H01H C013 H01I 109.5 . . ?
C00J C014 H014 119.0 . . ?
C018 C014 C00J 122.0(4) . . ?
C018 C014 H014 119.0 . . ?
C00L C015 H015 119.5 . . ?
C01B C015 C00L 121.1(4) . . ?
C01B C015 H015 119.5 . . ?
C00M C016 H016 120.9 . . ?
C00M C016 C01A 118.2(4) . . ?
C01A C016 H016 120.9 . . ?
C00L C017 H017 120.7 . . ?
C00L C017 C01E 118.6(4) . . ?
C01E C017 H017 120.7 . . ?
C014 C018 H018 119.6 . . ?
C014 C018 C01A 120.8(4) . . ?
C01A C018 H018 119.6 . . ?
N00F C019 C00J 108.3(3) . . ?
N00F C019 H019 109.5 . . ?
N00F C019 C01D 107.4(3) . . ?
C00J C019 H019 109.5 . . ?
C01D C019 C00J 112.6(4) . . ?
C01D C019 H019 109.5 . . ?
C016 C01A H01J 120.2 . . ?
C018 C01A C016 119.6(4) . . ?
C018 C01A H01J 120.2 . . ?
C015 C01B H01K 119.6 . . ?
C01C C01B C015 120.8(5) . . ?
C01C C01B H01K 119.6 . . ?
C01B C01C H01L 119.2 . . ?
C01B C01C C01E 121.6(5) . . ?
C01E C01C H01L 119.2 . . ?
N00G C01D C00L 116.7(4) . . ?
N00G C01D C019 105.0(4) . . ?
N00G C01D H01M 108.9 . . ?
C00L C01D C019 108.1(4) . . ?
C00L C01D H01M 108.9 . . ?
C019 C01D H01M 108.9 . . ?
C017 C01E H01N 120.5 . . ?
C01C C01E C017 118.9(4) . . ?
C01C C01E H01N 120.5 . . ?
N00G C1 C00L 107.3(6) . . ?
N00G C1 H1 110.9 . . ?
C00L C1 H1 110.9 . . ?
C0 C1 N00G 103.7(7) . . ?
C0 C1 C00L 113.0(7) . . ?
C0 C1 H1 110.9 . . ?
N00F C0 C1 98.1(7) . . ?
N00F C0 H0 112.2 . . ?
C00J C0 N00F 111.4(6) . . ?
C00J C0 C1 109.8(8) . . ?
C00J C0 H0 112.2 . . ?
C1 C0 H0 112.2 . . ?

loop_
_geom_bond_atom_site_label_1
_geom_bond_atom_site_label_2
_geom_bond_distance
_geom_bond_site_symmetry_2
_geom_bond_publ_flag
Gd01 Zn02 3.3570(4) . ?
Gd01 O003 2.314(2) . ?
Gd01 O004 2.610(2) . ?
Gd01 O005 2.350(2) . ?
Gd01 O007 2.502(2) . ?
Gd01 O008 2.319(2) . ?
Gd01 O009 2.616(2) . ?
Gd01 O00A 2.485(2) . ?
Gd01 O00B 2.453(2) . ?
Gd01 O00C 2.464(3) . ?
Gd01 N00D 2.915(3) . ?
Gd01 N00K 2.880(3) . ?
Zn02 O003 2.019(2) . ?
Zn02 O005 2.004(2) . ?
Zn02 O006 1.979(2) . ?
Zn02 N00F 2.014(3) . ?
Zn02 N00G 2.025(3) . ?
O003 C00H 1.325(4) . ?
O004 C00T 1.400(4) . ?
O004 C012 1.443(4) . ?
O005 C00R 1.319(4) . ?
O006 C00S 1.266(4) . ?
O007 N00D 1.273(4) . ?
O008 C00S 1.253(4) . ?
O009 C00Q 1.381(4) . ?
O009 C013 1.458(4) . ?
O00A N00D 1.261(4) . ?
O00B N00K 1.267(4) . ?
O00C N00K 1.262(4) . ?
N00D O00E 1.222(4) . ?
N00F C00N 1.286(4) . ?
N00F C019 1.514(5) . ?
N00F C0 1.525(8) . ?
N00G C00Z 1.275(4) . ?
N00G C01D 1.475(5) . ?
N00G C1 1.582(10) . ?
C00H C00I 1.410(4) . ?
C00H C00Q 1.409(4) . ?
C00I C00N 1.451(4) . ?
C00I C00O 1.398(4) . ?
C00J C00M 1.372(5) . ?
C00J C014 1.360(5) . ?
C00J C019 1.559(6) . ?
C00J C0 1.490(9) . ?
N00K O1 1.238(8) . ?
N00K O1A 1.232(16) . ?
C00L C015 1.366(5) . ?
C00L C017 1.378(5) . ?
C00L C01D 1.522(5) . ?
C00L C1 1.586(9) . ?
C00M H00M 0.9500 . ?
C00M C016 1.388(6) . ?
C00N H00N 0.9500 . ?
C00O H00O 0.9500 . ?
C00O C00Y 1.371(5) . ?
C00P C00R 1.417(4) . ?
C00P C00U 1.405(5) . ?
C00P C00Z 1.457(5) . ?
C00Q C010 1.373(5) . ?
C00R C00T 1.415(4) . ?
C00S C011 1.488(5) . ?
C00T C00X 1.373(5) . ?
C00U H00U 0.9500 . ?
C00U C00V 1.371(5) . ?
C00V H00V 0.9500 . ?
C00V C00X 1.396(5) . ?
C00X H00X 0.9500 . ?
C00Y H00Y 0.9500 . ?
C00Y C010 1.397(5) . ?
C00Z H00Z 0.9500 . ?
C010 H010 0.9500 . ?
C011 H01A 0.9800 . ?
C011 H01B 0.9800 . ?
C011 H01C 0.9800 . ?
C012 H01D 0.9800 . ?
C012 H01E 0.9800 . ?
C012 H01F 0.9800 . ?
C013 H01G 0.9800 . ?
C013 H01H 0.9800 . ?
C013 H01I 0.9800 . ?
C014 H014 0.9500 . ?
C014 C018 1.338(7) . ?
C015 H015 0.9500 . ?
C015 C01B 1.360(6) . ?
C016 H016 0.9500 . ?
C016 C01A 1.398(7) . ?
C017 H017 0.9500 . ?
C017 C01E 1.424(8) . ?
C018 H018 0.9500 . ?
C018 C01A 1.357(8) . ?
C019 H019 1.0000 . ?
C019 C01D 1.555(7) . ?
C01A H01J 0.9500 . ?
C01B H01K 0.9500 . ?
C01B C01C 1.316(8) . ?
C01C H01L 0.9500 . ?
C01C C01E 1.353(9) . ?
C01D H01M 1.0000 . ?
C01E H01N 0.9500 . ?
C1 H1 1.0000 . ?
C1 C0 1.544(12) . ?
C0 H0 1.0000 . ?

loop_
_geom_torsion_atom_site_label_1
_geom_torsion_atom_site_label_2
_geom_torsion_atom_site_label_3
_geom_torsion_atom_site_label_4
_geom_torsion
_geom_torsion_site_symmetry_1
_geom_torsion_site_symmetry_2
_geom_torsion_site_symmetry_3
_geom_torsion_site_symmetry_4
_geom_torsion_publ_flag
Gd01 O003 C00H C00I 168.3(2) . . . . ?
Gd01 O003 C00H C00Q -13.5(4) . . . . ?
Gd01 O004 C00T C00R -6.1(3) . . . . ?
Gd01 O004 C00T C00X 172.0(3) . . . . ?
Gd01 O005 C00R C00P -168.3(2) . . . . ?
Gd01 O005 C00R C00T 12.5(4) . . . . ?
Gd01 O007 N00D O00A 2.7(3) . . . . ?
Gd01 O007 N00D O00E -177.9(3) . . . . ?
Gd01 O008 C00S O006 2.2(7) . . . . ?
Gd01 O008 C00S C011 -178.8(3) . . . . ?
Gd01 O009 C00Q C00H 8.0(4) . . . . ?
Gd01 O009 C00Q C010 -170.3(3) . . . . ?
Gd01 O00A N00D O007 -2.8(3) . . . . ?
Gd01 O00A N00D O00E 177.9(3) . . . . ?
Gd01 O00B N00K O00C 3.6(4) . . . . ?
Gd01 O00B N00K O1 -170.0(17) . . . . ?
Gd01 O00B N00K O1A 153(5) . . . . ?
Gd01 O00C N00K O00B -3.6(4) . . . . ?
Gd01 O00C N00K O1 170(2) . . . . ?
Gd01 O00C N00K O1A -159(4) . . . . ?
Zn02 O003 C00H C00I 16.4(4) . . . . ?
Zn02 O003 C00H C00Q -165.3(2) . . . . ?
Zn02 O005 C00R C00P -20.9(4) . . . . ?
Zn02 O005 C00R C00T 160.0(2) . . . . ?
Zn02 O006 C00S O008 1.6(5) . . . . ?
Zn02 O006 C00S C011 -177.4(3) . . . . ?
Zn02 N00F C00N C00I -5.7(6) . . . . ?
Zn02 N00F C019 C00J -146.4(3) . . . . ?
Zn02 N00F C019 C01D -24.6(5) . . . . ?
Zn02 N00F C0 C00J 177.5(5) . . . . ?
Zn02 N00F C0 C1 62.4(8) . . . . ?
Zn02 N00G C00Z C00P 6.3(6) . . . . ?
Zn02 N00G C01D C00L -169.2(3) . . . . ?
Zn02 N00G C01D C019 -49.6(4) . . . . ?
Zn02 N00G C1 C00L 156.6(4) . . . . ?
Zn02 N00G C1 C0 36.8(8) . . . . ?
O003 C00H C00I C00N 5.1(5) . . . . ?
O003 C00H C00I C00O -179.0(3) . . . . ?
O003 C00H C00Q O009 1.6(4) . . . . ?
O003 C00H C00Q C010 -180.0(3) . . . . ?
O004 C00T C00X C00V -178.0(3) . . . . ?
O005 C00R C00T O004 -2.5(4) . . . . ?
O005 C00R C00T C00X 179.3(3) . . . . ?
O009 C00Q C010 C00Y 177.5(3) . . . . ?
N00F C019 C01D N00G 47.0(5) . . . . ?
N00F C019 C01D C00L 172.3(3) . . . . ?
N00G C1 C0 N00F -62.1(9) . . . . ?
N00G C1 C0 C00J -178.4(6) . . . . ?
C00H C00I C00N N00F -11.2(6) . . . . ?
C00H C00I C00O C00Y -1.8(5) . . . . ?
C00H C00Q C010 C00Y -0.7(6) . . . . ?
C00I C00H C00Q O009 180.0(3) . . . . ?
C00I C00H C00Q C010 -1.6(5) . . . . ?
C00I C00O C00Y C010 -0.4(6) . . . . ?
C00J C00M C016 C01A 0.4(5) . . . . ?
C00J C014 C018 C01A -0.7(6) . . . . ?
C00J C019 C01D N00G 166.2(3) . . . . ?
C00J C019 C01D C00L -68.6(5) . . . . ?
C00L C015 C01B C01C -2.1(8) . . . . ?
C00L C017 C01E C01C -0.2(7) . . . . ?
C00L C1 C0 N00F -177.9(6) . . . . ?
C00L C1 C0 C00J 65.8(11) . . . . ?
C00M C00J C014 C018 1.6(5) . . . . ?
C00M C00J C019 N00F -104.4(4) . . . . ?
C00M C00J C019 C01D 137.0(4) . . . . ?
C00M C00J C0 N00F -51.2(11) . . . . ?
C00M C00J C0 C1 56.4(10) . . . . ?
C00M C016 C01A C018 0.5(6) . . . . ?
C00N N00F C019 C00J 43.9(5) . . . . ?
C00N N00F C019 C01D 165.8(4) . . . . ?
C00N N00F C0 C00J -24.2(10) . . . . ?
C00N N00F C0 C1 -139.3(6) . . . . ?
C00N C00I C00O C00Y 174.3(3) . . . . ?
C00O C00I C00N N00F 172.9(4) . . . . ?
C00O C00Y C010 C00Q 1.7(6) . . . . ?
C00P C00R C00T O004 178.2(3) . . . . ?
C00P C00R C00T C00X 0.1(5) . . . . ?
C00P C00U C00V C00X -0.6(6) . . . . ?
C00Q C00H C00I C00N -173.1(3) . . . . ?
C00Q C00H C00I C00O 2.8(5) . . . . ?
C00R C00P C00U C00V 0.6(5) . . . . ?
C00R C00P C00Z N00G 8.3(6) . . . . ?
C00R C00T C00X C00V -0.1(5) . . . . ?
C00U C00P C00R O005 -179.5(3) . . . . ?
C00U C00P C00R C00T -0.3(5) . . . . ?
C00U C00P C00Z N00G -172.4(4) . . . . ?
C00U C00V C00X C00T 0.3(5) . . . . ?
C00Z N00G C01D C00L 25.7(6) . . . . ?
C00Z N00G C01D C019 145.3(4) . . . . ?
C00Z N00G C1 C00L -39.1(9) . . . . ?
C00Z N00G C1 C0 -158.9(6) . . . . ?
C00Z C00P C00R O005 -0.2(5) . . . . ?
C00Z C00P C00R C00T 179.0(3) . . . . ?
C00Z C00P C00U C00V -178.7(3) . . . . ?
C012 O004 C00T C00R -177.6(3) . . . . ?
C012 O004 C00T C00X 0.5(5) . . . . ?
C013 O009 C00Q C00H -175.5(3) . . . . ?
C013 O009 C00Q C010 6.1(5) . . . . ?
C014 C00J C00M C016 -1.4(5) . . . . ?
C014 C00J C019 N00F 70.0(5) . . . . ?
C014 C00J C019 C01D -48.6(6) . . . . ?
C014 C00J C0 N00F 116.7(7) . . . . ?
C014 C00J C0 C1 -135.8(7) . . . . ?
C014 C018 C01A C016 -0.4(6) . . . . ?
C015 C00L C017 C01E 1.2(6) . . . . ?
C015 C00L C01D N00G 64.6(6) . . . . ?
C015 C00L C01D C019 -53.3(6) . . . . ?
C015 C00L C1 N00G 112.4(6) . . . . ?
C015 C00L C1 C0 -134.0(8) . . . . ?
C015 C01B C01C C01E 3.2(9) . . . . ?
C017 C00L C015 C01B -0.1(6) . . . . ?
C017 C00L C01D N00G -116.0(5) . . . . ?
C017 C00L C01D C019 126.0(4) . . . . ?
C017 C00L C1 N00G -76.7(8) . . . . ?
C017 C00L C1 C0 37.0(12) . . . . ?
C019 N00F C00N C00I 162.6(4) . . . . ?
C019 N00F C0 C00J 70.4(8) . . . . ?
C019 N00F C0 C1 -44.7(7) . . . . ?
C019 C00J C00M C016 173.6(3) . . . . ?
C019 C00J C014 C018 -172.5(4) . . . . ?
C019 C00J C0 N00F -66.9(7) . . . . ?
C019 C00J C0 C1 40.6(7) . . . . ?
C01B C01C C01E C017 -2.1(8) . . . . ?
C01D N00G C00Z C00P 169.1(4) . . . . ?
C01D N00G C1 C00L 60.2(7) . . . . ?
C01D N00G C1 C0 -59.6(8) . . . . ?
C01D C00L C015 C01B 179.2(4) . . . . ?
C01D C00L C017 C01E -178.2(4) . . . . ?
C01D C00L C1 N00G -58.1(7) . . . . ?
C01D C00L C1 C0 55.5(9) . . . . ?
C1 N00G C00Z C00P -155.5(6) . . . . ?
C1 N00G C01D C00L -75.0(8) . . . . ?
C1 N00G C01D C019 44.6(7) . . . . ?
C1 C00L C015 C01B 173.2(5) . . . . ?
C1 C00L C017 C01E -168.6(6) . . . . ?
C1 C00L C01D N00G 76.7(8) . . . . ?
C1 C00L C01D C019 -41.2(7) . . . . ?
C0 N00F C00N C00I -159.8(6) . . . . ?
C0 N00F C019 C00J -62.0(7) . . . . ?
C0 N00F C019 C01D 59.8(7) . . . . ?
C0 C00J C00M C016 164.8(7) . . . . ?
C0 C00J C014 C018 -170.1(5) . . . . ?
C0 C00J C019 N00F 65.4(7) . . . . ?
C0 C00J C019 C01D -53.2(7) . . . . ?
